data_4303120
loop_
_publ_author_name
'Ekaterina Sergeeva'
'Jacob Kopilov'
'Israel Goldberg'
'Moshe Kol'

_publ_section_title
;
2,2'-Bipyrrolidine versus 1,2-Diaminocyclohexane as Chiral Cores for
Helically Wrapping Diamine-Diolate Ligands
;
_journal_name_full 'Inorganic Chemistry'
_journal_page_first 8075
_journal_page_last 8077
_journal_paper_doi 10.1021/ic901367k
_journal_volume 48
_journal_year 2009
_chemical_absolute_configuration ad
_chemical_formula_moiety 'C24 H48 N2 O4 Zr, C20 H39 N2 O3.50 Zr'
_chemical_formula_sum 'C44 H87 N4 O7.5 Zr2'
_chemical_formula_weight 974.62
_chemical_name_systematic
; 
 ? 
;
_space_group_IT_number 18
_symmetry_cell_setting orthorhombic
_symmetry_space_group_name_Hall 'P 2 2ab'
_symmetry_space_group_name_H-M 'P 21 21 2'
_atom_sites_solution_hydrogens geom
_atom_sites_solution_primary direct
_atom_sites_solution_secondary difmap
_audit_creation_method SHELXL-97
_cell_angle_alpha 90.00
_cell_angle_beta 90.00
_cell_angle_gamma 90.00
_cell_formula_units_Z 4
_cell_length_a 15.4303(2)
_cell_length_b 33.4889(4)
_cell_length_c 9.95410(10)
_cell_measurement_reflns_used 6580
_cell_measurement_temperature 110(2)
_cell_measurement_theta_max 27.85
_cell_measurement_theta_min 1.41
_cell_volume 5143.72(10)
_computing_cell_refinement Denzo
_computing_data_collection 'Collect, Nonius B.V.'
_computing_data_reduction 'Denzo & Scalepack'
_computing_structure_refinement 'SHELXL-97 (Sheldrick, 1997)'
_computing_structure_solution SIR-97
_diffrn_ambient_temperature 110(2)
_diffrn_detector_area_resol_mean 12.8
_diffrn_measured_fraction_theta_full 0.993
_diffrn_measured_fraction_theta_max 0.993
_diffrn_measurement_device_type 'Nonius KappaCCD'
_diffrn_measurement_method '1 deg. \f and \w scans'
_diffrn_radiation_monochromator graphite
_diffrn_radiation_source 'fine-focus sealed tube'
_diffrn_radiation_type MoK\a
_diffrn_radiation_wavelength 0.71073
_diffrn_reflns_av_R_equivalents 0.0570
_diffrn_reflns_av_sigmaI/netI 0.0610
_diffrn_reflns_limit_h_max 20
_diffrn_reflns_limit_h_min -20
_diffrn_reflns_limit_k_max 43
_diffrn_reflns_limit_k_min -43
_diffrn_reflns_limit_l_max 13
_diffrn_reflns_limit_l_min -13
_diffrn_reflns_number 36353
_diffrn_reflns_theta_full 27.85
_diffrn_reflns_theta_max 27.85
_diffrn_reflns_theta_min 2.43
_diffrn_standards_number 0
_exptl_absorpt_coefficient_mu 0.453
_exptl_absorpt_correction_type none
_exptl_crystal_colour colorless
_exptl_crystal_density_diffrn 1.259
_exptl_crystal_density_method 'not measured'
_exptl_crystal_description chunk
_exptl_crystal_F_000 2076
_exptl_crystal_size_max 0.35
_exptl_crystal_size_mid 0.30
_exptl_crystal_size_min 0.15
_refine_diff_density_max 0.679
_refine_diff_density_min -0.697
_refine_diff_density_rms 0.076
_refine_ls_abs_structure_details 'Flack H D (1983), Acta Cryst. A39, 876-881'
_refine_ls_abs_structure_Flack -0.01(3)
_refine_ls_extinction_method none
_refine_ls_goodness_of_fit_ref 1.017
_refine_ls_hydrogen_treatment constr
_refine_ls_matrix_type full
_refine_ls_number_parameters 536
_refine_ls_number_reflns 12106
_refine_ls_number_restraints 0
_refine_ls_restrained_S_all 1.017
_refine_ls_R_factor_all 0.0617
_refine_ls_R_factor_gt 0.0420
_refine_ls_shift/su_max 0.003
_refine_ls_shift/su_mean 0.000
_refine_ls_structure_factor_coef Fsqd
_refine_ls_weighting_details 'calc w=1/[\s^2^(Fo^2^)+(0.0561P)^2^+0.0000P] where P=(Fo^2^+2Fc^2^)/3'
_refine_ls_weighting_scheme calc
_refine_ls_wR_factor_gt 0.0919
_refine_ls_wR_factor_ref 0.1010
_reflns_number_gt 9804
_reflns_number_total 12106
_reflns_threshold_expression >2sigma(I)
_cod_data_source_file ic901367k_si_003_1.cif
_cod_data_source_block mk202
_cod_original_formula_sum 'C44 H87 N4 O7.50 Zr2'
_cod_database_code 4303120

loop_
_symmetry_equiv_pos_as_xyz
'x, y, z'
'-x, -y, z'
'x+1/2, -y+1/2, -z'
'-x+1/2, y+1/2, -z'

loop_
_atom_site_label
_atom_site_type_symbol
_atom_site_fract_x
_atom_site_fract_y
_atom_site_fract_z
_atom_site_U_iso_or_equiv
_atom_site_adp_type
_atom_site_occupancy
_atom_site_symmetry_multiplicity
_atom_site_calc_flag
_atom_site_refinement_flags
_atom_site_disorder_assembly
_atom_site_disorder_group
Zr1 Zr 0.55400(2) 0.824871(8) 0.65604(3) 0.02215(8) Uani 1 1 d . . .
O2 O 0.66087(15) 0.82735(7) 0.5340(2) 0.0307(5) Uani 1 1 d . . .
O3 O 0.42703(14) 0.81171(5) 0.6957(2) 0.0260(5) Uani 1 1 d . . .
O4 O 0.55651(17) 0.87799(6) 0.7355(2) 0.0314(5) Uani 1 1 d . . .
O5 O 0.60687(15) 0.78769(6) 0.7819(2) 0.0277(5) Uani 1 1 d . . .
N6 N 0.50684(18) 0.77033(7) 0.5111(3) 0.0253(6) Uani 1 1 d . . .
N7 N 0.5148(2) 0.85409(9) 0.4416(3) 0.0358(7) Uani 1 1 d . . .
C8 C 0.5767(2) 0.74554(10) 0.4528(3) 0.0309(8) Uani 1 1 d . . .
H8A H 0.5955 0.7249 0.5177 0.037 Uiso 1 1 calc R . .
H8B H 0.6273 0.7623 0.4292 0.037 Uiso 1 1 calc R . .
C9 C 0.5386(3) 0.72606(11) 0.3268(4) 0.0428(10) Uani 1 1 d . . .
H9A H 0.5817 0.7258 0.2531 0.051 Uiso 1 1 calc R . .
H9B H 0.5207 0.6982 0.3457 0.051 Uiso 1 1 calc R . .
C10 C 0.4604(3) 0.75152(12) 0.2887(4) 0.0443(10) Uani 1 1 d . . .
H10A H 0.4065 0.7356 0.2929 0.053 Uiso 1 1 calc R . .
H10B H 0.4670 0.7623 0.1967 0.053 Uiso 1 1 calc R . .
C11 C 0.4581(2) 0.78549(10) 0.3920(3) 0.0312(8) Uani 1 1 d . . .
H11 H 0.3967 0.7912 0.4179 0.037 Uiso 1 1 calc R . .
C12 C 0.5007(3) 0.82376(11) 0.3347(4) 0.0396(9) Uani 1 1 d . . .
H12 H 0.5574 0.8168 0.2919 0.047 Uiso 1 1 calc R . .
C13 C 0.4394(3) 0.84289(13) 0.2282(4) 0.0598(13) Uani 1 1 d . . .
H13A H 0.4712 0.8486 0.1440 0.072 Uiso 1 1 calc R . .
H13B H 0.3902 0.8249 0.2078 0.072 Uiso 1 1 calc R . .
C14 C 0.4078(4) 0.88131(18) 0.2933(5) 0.0783(17) Uani 1 1 d . . .
H14A H 0.4362 0.9048 0.2519 0.094 Uiso 1 1 calc R . .
H14B H 0.3443 0.8841 0.2832 0.094 Uiso 1 1 calc R . .
C15 C 0.4325(3) 0.87771(13) 0.4403(4) 0.0488(11) Uani 1 1 d . . .
H15A H 0.4416 0.9044 0.4805 0.059 Uiso 1 1 calc R . .
H15B H 0.3865 0.8637 0.4914 0.059 Uiso 1 1 calc R . .
C16 C 0.4493(2) 0.74634(9) 0.6000(3) 0.0255(7) Uani 1 1 d . . .
H16A H 0.4854 0.7291 0.6585 0.031 Uiso 1 1 calc R . .
H16B H 0.4125 0.7288 0.5440 0.031 Uiso 1 1 calc R . .
C17 C 0.3905(2) 0.77301(9) 0.6890(3) 0.0252(7) Uani 1 1 d . . .
C18 C 0.2976(2) 0.77540(10) 0.6368(4) 0.0336(8) Uani 1 1 d . . .
H18A H 0.2611 0.7890 0.7033 0.050 Uiso 1 1 calc R . .
H18B H 0.2754 0.7484 0.6214 0.050 Uiso 1 1 calc R . .
H18C H 0.2966 0.7904 0.5523 0.050 Uiso 1 1 calc R . .
C19 C 0.3890(3) 0.75483(10) 0.8304(4) 0.0359(9) Uani 1 1 d . . .
H19A H 0.4479 0.7546 0.8673 0.054 Uiso 1 1 calc R . .
H19B H 0.3668 0.7275 0.8258 0.054 Uiso 1 1 calc R . .
H19C H 0.3514 0.7709 0.8886 0.054 Uiso 1 1 calc R . .
C20 C 0.5916(2) 0.87945(10) 0.4078(4) 0.0359(9) Uani 1 1 d . . .
H20A H 0.5876 0.9050 0.4572 0.043 Uiso 1 1 calc R . .
H20B H 0.5910 0.8855 0.3105 0.043 Uiso 1 1 calc R . .
C21 C 0.6798(2) 0.85814(10) 0.4448(3) 0.0319(8) Uani 1 1 d . . .
C22 C 0.7252(3) 0.84217(12) 0.3192(4) 0.0412(10) Uani 1 1 d . . .
H22A H 0.7811 0.8305 0.3445 0.062 Uiso 1 1 calc R . .
H22B H 0.7347 0.8641 0.2557 0.062 Uiso 1 1 calc R . .
H22C H 0.6890 0.8217 0.2770 0.062 Uiso 1 1 calc R . .
C23 C 0.7380(3) 0.88893(10) 0.5124(4) 0.0363(9) Uani 1 1 d . . .
H23A H 0.7109 0.8980 0.5960 0.054 Uiso 1 1 calc R . .
H23B H 0.7463 0.9117 0.4521 0.054 Uiso 1 1 calc R . .
H23C H 0.7943 0.8768 0.5326 0.054 Uiso 1 1 calc R . .
C24 C 0.5525(2) 0.90954(9) 0.8293(4) 0.0333(8) Uani 1 1 d . . .
C25 C 0.5738(3) 0.94898(10) 0.7588(4) 0.0505(11) Uani 1 1 d . . .
H25A H 0.6316 0.9473 0.7186 0.076 Uiso 1 1 calc R . .
H25B H 0.5724 0.9708 0.8244 0.076 Uiso 1 1 calc R . .
H25C H 0.5308 0.9541 0.6883 0.076 Uiso 1 1 calc R . .
C26 C 0.6190(3) 0.90173(12) 0.9393(5) 0.0618(14) Uani 1 1 d . . .
H26A H 0.6049 0.8767 0.9853 0.093 Uiso 1 1 calc R . .
H26B H 0.6180 0.9238 1.0041 0.093 Uiso 1 1 calc R . .
H26C H 0.6769 0.8997 0.8993 0.093 Uiso 1 1 calc R . .
C27 C 0.4623(3) 0.91112(14) 0.8867(5) 0.0655(14) Uani 1 1 d . . .
H27A H 0.4210 0.9176 0.8152 0.098 Uiso 1 1 calc R . .
H27B H 0.4596 0.9317 0.9567 0.098 Uiso 1 1 calc R . .
H27C H 0.4476 0.8851 0.9257 0.098 Uiso 1 1 calc R . .
C28 C 0.6748(2) 0.77012(9) 0.8562(3) 0.0270(7) Uani 1 1 d . . .
C29 C 0.7506(2) 0.79935(10) 0.8628(4) 0.0408(10) Uani 1 1 d . . .
H29A H 0.7687 0.8064 0.7715 0.061 Uiso 1 1 calc R . .
H29B H 0.7991 0.7869 0.9106 0.061 Uiso 1 1 calc R . .
H29C H 0.7325 0.8236 0.9105 0.061 Uiso 1 1 calc R . .
C30 C 0.7030(3) 0.73161(10) 0.7873(4) 0.0388(9) Uani 1 1 d . . .
H30A H 0.6541 0.7129 0.7845 0.058 Uiso 1 1 calc R . .
H30B H 0.7509 0.7196 0.8376 0.058 Uiso 1 1 calc R . .
H30C H 0.7220 0.7375 0.6956 0.058 Uiso 1 1 calc R . .
C31 C 0.6411(3) 0.76141(12) 0.9977(4) 0.0442(10) Uani 1 1 d . . .
H31A H 0.6198 0.7862 1.0384 0.066 Uiso 1 1 calc R . .
H31B H 0.6881 0.7505 1.0527 0.066 Uiso 1 1 calc R . .
H31C H 0.5937 0.7420 0.9927 0.066 Uiso 1 1 calc R . .
Zr32 Zr 0.56531(2) 0.549894(8) 0.90471(3) 0.02082(8) Uani 1 1 d . . .
O33 O 0.48139(15) 0.57301(6) 1.0455(2) 0.0254(5) Uani 1 1 d . . .
O34 O 0.68307(15) 0.53416(6) 0.8281(2) 0.0276(5) Uani 1 1 d . . .
O35 O 0.53833(16) 0.58487(6) 0.7539(2) 0.0285(6) Uani 1 1 d . . .
O36 O 0.5000 0.5000 0.8880(3) 0.0273(7) Uani 1 2 d S . .
N37 N 0.63222(18) 0.60621(7) 1.0202(3) 0.0234(6) Uani 1 1 d . . .
N38 N 0.65601(17) 0.52278(7) 1.0844(3) 0.0235(6) Uani 1 1 d . . .
C39 C 0.7085(2) 0.62591(10) 0.9567(3) 0.0275(8) Uani 1 1 d . . .
H39A H 0.6898 0.6436 0.8826 0.033 Uiso 1 1 calc R . .
H39B H 0.7490 0.6057 0.9203 0.033 Uiso 1 1 calc R . .
C40 C 0.7518(2) 0.65009(10) 1.0684(3) 0.0334(9) Uani 1 1 d . . .
H40A H 0.8154 0.6508 1.0560 0.040 Uiso 1 1 calc R . .
H40B H 0.7294 0.6778 1.0700 0.040 Uiso 1 1 calc R . .
C41 C 0.7279(2) 0.62800(10) 1.1976(3) 0.0309(8) Uani 1 1 d . . .
H41A H 0.6984 0.6462 1.2613 0.037 Uiso 1 1 calc R . .
H41B H 0.7805 0.6171 1.2413 0.037 Uiso 1 1 calc R . .
C42 C 0.6666(2) 0.59390(9) 1.1540(3) 0.0253(7) Uani 1 1 d . . .
H42 H 0.6177 0.5915 1.2196 0.030 Uiso 1 1 calc R . .
C43 C 0.7144(2) 0.55365(9) 1.1435(3) 0.0235(7) Uani 1 1 d . . .
H43 H 0.7666 0.5569 1.0848 0.028 Uiso 1 1 calc R . .
C44 C 0.7428(2) 0.53733(9) 1.2818(3) 0.0295(8) Uani 1 1 d . . .
H44A H 0.8038 0.5281 1.2786 0.035 Uiso 1 1 calc R . .
H44B H 0.7376 0.5583 1.3515 0.035 Uiso 1 1 calc R . .
C45 C 0.6821(2) 0.50250(10) 1.3125(3) 0.0314(8) Uani 1 1 d . . .
H45A H 0.6570 0.5050 1.4036 0.038 Uiso 1 1 calc R . .
H45B H 0.7131 0.4767 1.3059 0.038 Uiso 1 1 calc R . .
C46 C 0.6117(2) 0.50585(10) 1.2043(3) 0.0276(7) Uani 1 1 d . . .
H46A H 0.5870 0.4793 1.1836 0.033 Uiso 1 1 calc R . .
H46B H 0.5644 0.5237 1.2346 0.033 Uiso 1 1 calc R . .
C47 C 0.5597(2) 0.63540(8) 1.0330(3) 0.0255(7) Uani 1 1 d . . .
H47A H 0.5535 0.6503 0.9476 0.031 Uiso 1 1 calc R . .
H47B H 0.5736 0.6549 1.1046 0.031 Uiso 1 1 calc R . .
C48 C 0.4723(2) 0.61450(9) 1.0668(3) 0.0251(8) Uani 1 1 d . . .
C49 C 0.4018(2) 0.63073(10) 0.9761(3) 0.0316(8) Uani 1 1 d . . .
H49A H 0.4135 0.6228 0.8831 0.047 Uiso 1 1 calc R . .
H49B H 0.4007 0.6599 0.9822 0.047 Uiso 1 1 calc R . .
H49C H 0.3456 0.6200 1.0042 0.047 Uiso 1 1 calc R . .
C50 C 0.4447(3) 0.62143(10) 1.2135(3) 0.0315(8) Uani 1 1 d . . .
H50A H 0.3932 0.6054 1.2335 0.047 Uiso 1 1 calc R . .
H50B H 0.4313 0.6498 1.2269 0.047 Uiso 1 1 calc R . .
H50C H 0.4920 0.6136 1.2737 0.047 Uiso 1 1 calc R . .
C51 C 0.7065(2) 0.49026(9) 1.0159(3) 0.0272(8) Uani 1 1 d . . .
H51A H 0.6704 0.4659 1.0106 0.033 Uiso 1 1 calc R . .
H51B H 0.7585 0.4839 1.0701 0.033 Uiso 1 1 calc R . .
C52 C 0.7354(2) 0.50258(9) 0.8708(3) 0.0290(8) Uani 1 1 d . . .
C53 C 0.8307(2) 0.51486(10) 0.8636(4) 0.0360(9) Uani 1 1 d . . .
H53A H 0.8461 0.5208 0.7702 0.054 Uiso 1 1 calc R . .
H53B H 0.8670 0.4930 0.8969 0.054 Uiso 1 1 calc R . .
H53C H 0.8400 0.5387 0.9190 0.054 Uiso 1 1 calc R . .
C54 C 0.7215(3) 0.46668(10) 0.7795(4) 0.0363(9) Uani 1 1 d . . .
H54A H 0.6603 0.4588 0.7820 0.054 Uiso 1 1 calc R . .
H54B H 0.7575 0.4444 0.8104 0.054 Uiso 1 1 calc R . .
H54C H 0.7376 0.4737 0.6873 0.054 Uiso 1 1 calc R . .
C55 C 0.5404(2) 0.59540(9) 0.6162(3) 0.0300(8) Uani 1 1 d . . .
C56 C 0.4833(3) 0.63172(11) 0.5966(4) 0.0484(11) Uani 1 1 d . . .
H56A H 0.4233 0.6249 0.6189 0.073 Uiso 1 1 calc R . .
H56B H 0.4865 0.6405 0.5027 0.073 Uiso 1 1 calc R . .
H56C H 0.5033 0.6533 0.6554 0.073 Uiso 1 1 calc R . .
C57 C 0.5055(4) 0.55996(11) 0.5369(4) 0.0564(13) Uani 1 1 d . . .
H57A H 0.5406 0.5363 0.5565 0.085 Uiso 1 1 calc R . .
H57B H 0.5084 0.5659 0.4406 0.085 Uiso 1 1 calc R . .
H57C H 0.4452 0.5549 0.5626 0.085 Uiso 1 1 calc R . .
C58 C 0.6330(3) 0.60471(14) 0.5768(4) 0.0593(13) Uani 1 1 d . . .
H58A H 0.6522 0.6289 0.6235 0.089 Uiso 1 1 calc R . .
H58B H 0.6361 0.6090 0.4795 0.089 Uiso 1 1 calc R . .
H58C H 0.6704 0.5823 0.6018 0.089 Uiso 1 1 calc R . .

loop_
_atom_site_aniso_label
_atom_site_aniso_U_11
_atom_site_aniso_U_22
_atom_site_aniso_U_33
_atom_site_aniso_U_23
_atom_site_aniso_U_13
_atom_site_aniso_U_12
Zr1 0.02429(16) 0.01946(15) 0.02269(15) 0.00170(13) -0.00307(14) -0.00421(13)
O2 0.0302(14) 0.0317(12) 0.0303(12) 0.0048(11) 0.0008(10) -0.0102(11)
O3 0.0209(13) 0.0198(11) 0.0372(13) -0.0017(9) 0.0006(10) -0.0023(9)
O4 0.0377(14) 0.0187(11) 0.0377(13) -0.0074(9) -0.0032(13) -0.0048(11)
O5 0.0244(13) 0.0318(13) 0.0271(12) 0.0013(10) -0.0034(10) -0.0008(10)
N6 0.0221(15) 0.0252(14) 0.0285(15) -0.0023(12) 0.0020(12) -0.0012(12)
N7 0.0337(18) 0.0379(17) 0.0358(17) 0.0079(14) -0.0055(14) -0.0019(14)
C8 0.025(2) 0.0298(18) 0.0383(19) -0.0086(15) 0.0061(15) -0.0036(15)
C9 0.054(3) 0.039(2) 0.036(2) -0.0090(17) 0.0069(19) -0.0079(18)
C10 0.039(3) 0.059(3) 0.035(2) -0.0114(19) -0.0035(18) -0.0133(19)
C11 0.0260(19) 0.0414(19) 0.0263(16) -0.0033(15) -0.0063(15) -0.0045(15)
C12 0.042(2) 0.048(2) 0.0286(18) 0.0018(19) -0.0085(18) -0.0133(19)
C13 0.070(3) 0.064(3) 0.045(2) 0.016(2) -0.022(3) -0.018(3)
C14 0.065(4) 0.106(4) 0.064(3) 0.027(3) -0.027(3) 0.020(3)
C15 0.035(2) 0.064(3) 0.048(2) 0.016(2) -0.011(2) 0.006(2)
C16 0.0232(17) 0.0221(15) 0.0313(16) -0.0004(14) -0.0005(16) -0.0041(13)
C17 0.0210(17) 0.0221(16) 0.0325(19) -0.0020(14) 0.0012(14) -0.0036(13)
C18 0.0210(18) 0.0343(18) 0.046(2) -0.0051(17) 0.0017(16) 0.0002(15)
C19 0.036(2) 0.0291(18) 0.043(2) 0.0017(17) 0.0106(18) 0.0004(15)
C20 0.042(2) 0.0318(19) 0.0342(19) 0.0117(17) -0.0020(18) -0.0067(16)
C21 0.035(2) 0.0282(18) 0.033(2) 0.0051(15) 0.0048(16) -0.0101(16)
C22 0.043(2) 0.047(2) 0.033(2) 0.0014(18) 0.0046(18) -0.0154(18)
C23 0.034(2) 0.035(2) 0.039(2) 0.0020(17) 0.0030(17) -0.0136(17)
C24 0.0289(19) 0.0245(16) 0.047(2) -0.0028(15) -0.0043(19) -0.0003(15)
C25 0.063(3) 0.0223(18) 0.066(3) -0.0104(18) 0.007(2) -0.006(2)
C26 0.081(4) 0.040(2) 0.064(3) -0.020(2) -0.032(3) 0.006(2)
C27 0.051(3) 0.069(3) 0.077(3) -0.016(3) 0.024(3) 0.006(2)
C28 0.0262(18) 0.0283(17) 0.0264(17) 0.0008(15) -0.0037(15) 0.0019(14)
C29 0.031(2) 0.0312(19) 0.061(3) -0.0016(18) -0.0127(19) -0.0004(15)
C30 0.044(2) 0.032(2) 0.040(2) -0.0027(17) -0.0060(19) 0.0094(17)
C31 0.050(3) 0.056(3) 0.026(2) 0.0067(18) -0.0007(18) 0.012(2)
Zr32 0.02735(17) 0.01672(14) 0.01840(14) 0.00070(12) 0.00100(13) 0.00122(13)
O33 0.0305(13) 0.0187(11) 0.0269(12) 0.0006(9) 0.0037(10) 0.0017(9)
O34 0.0304(13) 0.0256(11) 0.0267(12) -0.0004(10) 0.0047(11) 0.0061(10)
O35 0.0422(16) 0.0222(11) 0.0211(11) 0.0038(9) 0.0021(10) 0.0083(10)
O36 0.0316(19) 0.0224(15) 0.0280(17) 0.000 0.000 -0.0002(14)
N37 0.0295(16) 0.0196(13) 0.0211(14) 0.0019(11) 0.0034(12) 0.0003(12)
N38 0.0240(15) 0.0183(13) 0.0281(15) -0.0021(12) 0.0023(13) 0.0000(11)
C39 0.032(2) 0.0220(17) 0.0284(17) 0.0042(14) 0.0042(15) -0.0017(15)
C40 0.036(2) 0.0256(18) 0.039(2) 0.0003(15) -0.0023(17) -0.0070(15)
C41 0.034(2) 0.0237(17) 0.035(2) -0.0049(15) -0.0029(16) -0.0049(15)
C42 0.0290(18) 0.0229(16) 0.0240(16) 0.0014(14) 0.0026(15) 0.0009(13)
C43 0.0224(16) 0.0213(15) 0.0268(16) -0.0026(14) -0.0009(13) 0.0008(13)
C44 0.036(2) 0.0240(17) 0.0290(18) -0.0014(14) -0.0029(16) 0.0021(14)
C45 0.029(2) 0.0384(19) 0.0267(18) 0.0051(16) -0.0023(15) 0.0010(16)
C46 0.029(2) 0.0275(18) 0.0262(17) 0.0021(15) -0.0019(15) -0.0014(15)
C47 0.0351(19) 0.0145(14) 0.0269(16) -0.0010(12) 0.0009(17) 0.0008(15)
C48 0.032(2) 0.0189(16) 0.0244(18) -0.0008(13) -0.0003(14) 0.0055(13)
C49 0.037(2) 0.0288(18) 0.0286(19) 0.0029(15) 0.0021(16) 0.0075(16)
C50 0.040(2) 0.0300(17) 0.0246(16) -0.0013(14) 0.0053(17) 0.0073(17)
C51 0.031(2) 0.0203(17) 0.0300(18) -0.0032(14) -0.0012(15) 0.0066(14)
C52 0.033(2) 0.0222(16) 0.032(2) -0.0017(14) 0.0001(15) 0.0047(15)
C53 0.034(2) 0.0320(19) 0.042(2) -0.0031(17) 0.0057(17) 0.0034(16)
C54 0.043(2) 0.0287(18) 0.037(2) -0.0094(16) 0.0015(18) 0.0070(17)
C55 0.048(2) 0.0229(16) 0.0193(16) 0.0033(13) 0.0041(15) 0.0035(15)
C56 0.077(3) 0.038(2) 0.0293(19) 0.0069(18) -0.007(2) 0.020(2)
C57 0.104(4) 0.033(2) 0.032(2) -0.0040(18) 0.006(3) -0.004(2)
C58 0.060(3) 0.079(3) 0.039(3) 0.013(2) 0.019(2) 0.005(3)

loop_
_atom_type_symbol
_atom_type_description
_atom_type_scat_dispersion_real
_atom_type_scat_dispersion_imag
_atom_type_scat_source
C C 0.0033 0.0016 'International Tables Vol C Tables 4.2.6.8 and 6.1.1.4'
H H 0.0000 0.0000 'International Tables Vol C Tables 4.2.6.8 and 6.1.1.4'
N N 0.0061 0.0033 'International Tables Vol C Tables 4.2.6.8 and 6.1.1.4'
O O 0.0106 0.0060 'International Tables Vol C Tables 4.2.6.8 and 6.1.1.4'
Zr Zr -2.9673 0.5597 'International Tables Vol C Tables 4.2.6.8 and 6.1.1.4'

loop_
_geom_angle_atom_site_label_1
_geom_angle_atom_site_label_2
_geom_angle_atom_site_label_3
_geom_angle
_geom_angle_site_symmetry_1
_geom_angle_site_symmetry_3
_geom_angle_publ_flag
O5 Zr1 O4 108.37(9) . . ?
O5 Zr1 O3 98.01(9) . . ?
O4 Zr1 O3 97.90(10) . . ?
O5 Zr1 O2 94.03(10) . . ?
O4 Zr1 O2 100.81(10) . . ?
O3 Zr1 O2 153.27(9) . . ?
O5 Zr1 N7 158.37(10) . . ?
O4 Zr1 N7 89.64(10) . . ?
O3 Zr1 N7 91.03(10) . . ?
O2 Zr1 N7 70.28(10) . . ?
O5 Zr1 N6 91.52(9) . . ?
O4 Zr1 N6 158.51(10) . . ?
O3 Zr1 N6 70.56(9) . . ?
O2 Zr1 N6 85.39(9) . . ?
N7 Zr1 N6 72.96(9) . . ?
C21 O2 Zr1 125.2(2) . . ?
C17 O3 Zr1 124.74(18) . . ?
C24 O4 Zr1 162.1(2) . . ?
C28 O5 Zr1 156.3(2) . . ?
C8 N6 C16 111.4(2) . . ?
C8 N6 C11 104.3(3) . . ?
C16 N6 C11 110.8(3) . . ?
C8 N6 Zr1 115.8(2) . . ?
C16 N6 Zr1 103.32(18) . . ?
C11 N6 Zr1 111.43(18) . . ?
C12 N7 C20 110.0(3) . . ?
C12 N7 C15 103.4(3) . . ?
C20 N7 C15 111.7(3) . . ?
C12 N7 Zr1 113.0(2) . . ?
C20 N7 Zr1 103.3(2) . . ?
C15 N7 Zr1 115.6(2) . . ?
N6 C8 C9 106.3(3) . . ?
N6 C8 H8A 110.5 . . ?
C9 C8 H8A 110.5 . . ?
N6 C8 H8B 110.5 . . ?
C9 C8 H8B 110.5 . . ?
H8A C8 H8B 108.7 . . ?
C10 C9 C8 105.6(3) . . ?
C10 C9 H9A 110.6 . . ?
C8 C9 H9A 110.6 . . ?
C10 C9 H9B 110.6 . . ?
C8 C9 H9B 110.6 . . ?
H9A C9 H9B 108.8 . . ?
C9 C10 C11 105.5(3) . . ?
C9 C10 H10A 110.6 . . ?
C11 C10 H10A 110.6 . . ?
C9 C10 H10B 110.6 . . ?
C11 C10 H10B 110.6 . . ?
H10A C10 H10B 108.8 . . ?
N6 C11 C10 105.5(3) . . ?
N6 C11 C12 111.1(3) . . ?
C10 C11 C12 110.9(3) . . ?
N6 C11 H11 109.8 . . ?
C10 C11 H11 109.8 . . ?
C12 C11 H11 109.8 . . ?
N7 C12 C11 111.3(3) . . ?
N7 C12 C13 107.1(3) . . ?
C11 C12 C13 109.4(3) . . ?
N7 C12 H12 109.6 . . ?
C11 C12 H12 109.6 . . ?
C13 C12 H12 109.6 . . ?
C14 C13 C12 104.6(3) . . ?
C14 C13 H13A 110.8 . . ?
C12 C13 H13A 110.8 . . ?
C14 C13 H13B 110.8 . . ?
C12 C13 H13B 110.8 . . ?
H13A C13 H13B 108.9 . . ?
C15 C14 C13 105.3(4) . . ?
C15 C14 H14A 110.7 . . ?
C13 C14 H14A 110.7 . . ?
C15 C14 H14B 110.7 . . ?
C13 C14 H14B 110.7 . . ?
H14A C14 H14B 108.8 . . ?
N7 C15 C14 105.2(4) . . ?
N7 C15 H15A 110.7 . . ?
C14 C15 H15A 110.7 . . ?
N7 C15 H15B 110.7 . . ?
C14 C15 H15B 110.7 . . ?
H15A C15 H15B 108.8 . . ?
N6 C16 C17 112.2(2) . . ?
N6 C16 H16A 109.2 . . ?
C17 C16 H16A 109.2 . . ?
N6 C16 H16B 109.2 . . ?
C17 C16 H16B 109.2 . . ?
H16A C16 H16B 107.9 . . ?
O3 C17 C18 110.0(3) . . ?
O3 C17 C19 109.1(3) . . ?
C18 C17 C19 108.6(3) . . ?
O3 C17 C16 108.7(3) . . ?
C18 C17 C16 112.7(3) . . ?
C19 C17 C16 107.7(3) . . ?
C17 C18 H18A 109.5 . . ?
C17 C18 H18B 109.5 . . ?
H18A C18 H18B 109.5 . . ?
C17 C18 H18C 109.5 . . ?
H18A C18 H18C 109.5 . . ?
H18B C18 H18C 109.5 . . ?
C17 C19 H19A 109.5 . . ?
C17 C19 H19B 109.5 . . ?
H19A C19 H19B 109.5 . . ?
C17 C19 H19C 109.5 . . ?
H19A C19 H19C 109.5 . . ?
H19B C19 H19C 109.5 . . ?
N7 C20 C21 111.9(3) . . ?
N7 C20 H20A 109.2 . . ?
C21 C20 H20A 109.2 . . ?
N7 C20 H20B 109.2 . . ?
C21 C20 H20B 109.2 . . ?
H20A C20 H20B 107.9 . . ?
O2 C21 C23 110.1(3) . . ?
O2 C21 C22 111.0(3) . . ?
C23 C21 C22 109.1(3) . . ?
O2 C21 C20 107.6(3) . . ?
C23 C21 C20 107.8(3) . . ?
C22 C21 C20 111.2(3) . . ?
C21 C22 H22A 109.5 . . ?
C21 C22 H22B 109.5 . . ?
H22A C22 H22B 109.5 . . ?
C21 C22 H22C 109.5 . . ?
H22A C22 H22C 109.5 . . ?
H22B C22 H22C 109.5 . . ?
C21 C23 H23A 109.5 . . ?
C21 C23 H23B 109.5 . . ?
H23A C23 H23B 109.5 . . ?
C21 C23 H23C 109.5 . . ?
H23A C23 H23C 109.5 . . ?
H23B C23 H23C 109.5 . . ?
O4 C24 C27 108.5(3) . . ?
O4 C24 C26 108.5(3) . . ?
C27 C24 C26 110.8(4) . . ?
O4 C24 C25 109.5(3) . . ?
C27 C24 C25 110.0(3) . . ?
C26 C24 C25 109.5(3) . . ?
C24 C25 H25A 109.5 . . ?
C24 C25 H25B 109.5 . . ?
H25A C25 H25B 109.5 . . ?
C24 C25 H25C 109.5 . . ?
H25A C25 H25C 109.5 . . ?
H25B C25 H25C 109.5 . . ?
C24 C26 H26A 109.5 . . ?
C24 C26 H26B 109.5 . . ?
H26A C26 H26B 109.5 . . ?
C24 C26 H26C 109.5 . . ?
H26A C26 H26C 109.5 . . ?
H26B C26 H26C 109.5 . . ?
C24 C27 H27A 109.5 . . ?
C24 C27 H27B 109.5 . . ?
H27A C27 H27B 109.5 . . ?
C24 C27 H27C 109.5 . . ?
H27A C27 H27C 109.5 . . ?
H27B C27 H27C 109.5 . . ?
O5 C28 C30 109.2(3) . . ?
O5 C28 C29 108.9(3) . . ?
C30 C28 C29 110.1(3) . . ?
O5 C28 C31 108.0(3) . . ?
C30 C28 C31 110.5(3) . . ?
C29 C28 C31 110.1(3) . . ?
C28 C29 H29A 109.5 . . ?
C28 C29 H29B 109.5 . . ?
H29A C29 H29B 109.5 . . ?
C28 C29 H29C 109.5 . . ?
H29A C29 H29C 109.5 . . ?
H29B C29 H29C 109.5 . . ?
C28 C30 H30A 109.5 . . ?
C28 C30 H30B 109.5 . . ?
H30A C30 H30B 109.5 . . ?
C28 C30 H30C 109.5 . . ?
H30A C30 H30C 109.5 . . ?
H30B C30 H30C 109.5 . . ?
C28 C31 H31A 109.5 . . ?
C28 C31 H31B 109.5 . . ?
H31A C31 H31B 109.5 . . ?
C28 C31 H31C 109.5 . . ?
H31A C31 H31C 109.5 . . ?
H31B C31 H31C 109.5 . . ?
O35 Zr32 O36 109.72(11) . . ?
O35 Zr32 O34 93.29(9) . . ?
O36 Zr32 O34 101.91(7) . . ?
O35 Zr32 O33 99.45(9) . . ?
O36 Zr32 O33 93.15(9) . . ?
O34 Zr32 O33 155.74(9) . . ?
O35 Zr32 N37 89.35(9) . . ?
O36 Zr32 N37 156.63(11) . . ?
O34 Zr32 N37 89.93(9) . . ?
O33 Zr32 N37 69.79(9) . . ?
O35 Zr32 N38 155.30(10) . . ?
O36 Zr32 N38 92.28(9) . . ?
O34 Zr32 N38 70.59(9) . . ?
O33 Zr32 N38 90.09(9) . . ?
N37 Zr32 N38 72.55(8) . . ?
C48 O33 Zr32 122.28(19) . . ?
C52 O34 Zr32 126.6(2) . . ?
C55 O35 Zr32 153.0(2) . . ?
Zr32 O36 Zr32 170.27(19) 2_665 . ?
C39 N37 C47 109.8(2) . . ?
C39 N37 C42 102.7(3) . . ?
C47 N37 C42 111.8(2) . . ?
C39 N37 Zr32 118.51(19) . . ?
C47 N37 Zr32 103.26(19) . . ?
C42 N37 Zr32 110.96(18) . . ?
C46 N38 C43 103.0(2) . . ?
C46 N38 C51 109.0(2) . . ?
C43 N38 C51 111.6(3) . . ?
C46 N38 Zr32 117.7(2) . . ?
C43 N38 Zr32 112.13(17) . . ?
C51 N38 Zr32 103.55(19) . . ?
N37 C39 C40 105.8(3) . . ?
N37 C39 H39A 110.6 . . ?
C40 C39 H39A 110.6 . . ?
N37 C39 H39B 110.6 . . ?
C40 C39 H39B 110.6 . . ?
H39A C39 H39B 108.7 . . ?
C41 C40 C39 104.5(3) . . ?
C41 C40 H40A 110.9 . . ?
C39 C40 H40A 110.9 . . ?
C41 C40 H40B 110.9 . . ?
C39 C40 H40B 110.9 . . ?
H40A C40 H40B 108.9 . . ?
C40 C41 C42 105.6(3) . . ?
C40 C41 H41A 110.6 . . ?
C42 C41 H41A 110.6 . . ?
C40 C41 H41B 110.6 . . ?
C42 C41 H41B 110.6 . . ?
H41A C41 H41B 108.7 . . ?
N37 C42 C43 110.6(3) . . ?
N37 C42 C41 105.3(3) . . ?
C43 C42 C41 111.8(3) . . ?
N37 C42 H42 109.7 . . ?
C43 C42 H42 109.7 . . ?
C41 C42 H42 109.7 . . ?
N38 C43 C42 110.1(2) . . ?
N38 C43 C44 106.1(2) . . ?
C42 C43 C44 112.6(3) . . ?
N38 C43 H43 109.3 . . ?
C42 C43 H43 109.3 . . ?
C44 C43 H43 109.3 . . ?
C45 C44 C43 105.9(3) . . ?
C45 C44 H44A 110.6 . . ?
C43 C44 H44A 110.6 . . ?
C45 C44 H44B 110.6 . . ?
C43 C44 H44B 110.6 . . ?
H44A C44 H44B 108.7 . . ?
C44 C45 C46 103.8(3) . . ?
C44 C45 H45A 111.0 . . ?
C46 C45 H45A 111.0 . . ?
C44 C45 H45B 111.0 . . ?
C46 C45 H45B 111.0 . . ?
H45A C45 H45B 109.0 . . ?
N38 C46 C45 105.4(3) . . ?
N38 C46 H46A 110.7 . . ?
C45 C46 H46A 110.7 . . ?
N38 C46 H46B 110.7 . . ?
C45 C46 H46B 110.7 . . ?
H46A C46 H46B 108.8 . . ?
N37 C47 C48 111.9(2) . . ?
N37 C47 H47A 109.2 . . ?
C48 C47 H47A 109.2 . . ?
N37 C47 H47B 109.2 . . ?
C48 C47 H47B 109.2 . . ?
H47A C47 H47B 107.9 . . ?
O33 C48 C49 109.6(3) . . ?
O33 C48 C50 108.5(3) . . ?
C49 C48 C50 108.2(3) . . ?
O33 C48 C47 108.9(3) . . ?
C49 C48 C47 109.4(3) . . ?
C50 C48 C47 112.2(3) . . ?
C48 C49 H49A 109.5 . . ?
C48 C49 H49B 109.5 . . ?
H49A C49 H49B 109.5 . . ?
C48 C49 H49C 109.5 . . ?
H49A C49 H49C 109.5 . . ?
H49B C49 H49C 109.5 . . ?
C48 C50 H50A 109.5 . . ?
C48 C50 H50B 109.5 . . ?
H50A C50 H50B 109.5 . . ?
C48 C50 H50C 109.5 . . ?
H50A C50 H50C 109.5 . . ?
H50B C50 H50C 109.5 . . ?
N38 C51 C52 112.0(2) . . ?
N38 C51 H51A 109.2 . . ?
C52 C51 H51A 109.2 . . ?
N38 C51 H51B 109.2 . . ?
C52 C51 H51B 109.2 . . ?
H51A C51 H51B 107.9 . . ?
O34 C52 C54 109.5(3) . . ?
O34 C52 C53 109.8(3) . . ?
C54 C52 C53 108.7(3) . . ?
O34 C52 C51 108.4(3) . . ?
C54 C52 C51 107.6(3) . . ?
C53 C52 C51 112.9(3) . . ?
C52 C53 H53A 109.5 . . ?
C52 C53 H53B 109.5 . . ?
H53A C53 H53B 109.5 . . ?
C52 C53 H53C 109.5 . . ?
H53A C53 H53C 109.5 . . ?
H53B C53 H53C 109.5 . . ?
C52 C54 H54A 109.5 . . ?
C52 C54 H54B 109.5 . . ?
H54A C54 H54B 109.5 . . ?
C52 C54 H54C 109.5 . . ?
H54A C54 H54C 109.5 . . ?
H54B C54 H54C 109.5 . . ?
O35 C55 C56 108.2(3) . . ?
O35 C55 C58 108.9(3) . . ?
C56 C55 C58 110.5(3) . . ?
O35 C55 C57 107.4(3) . . ?
C56 C55 C57 110.7(3) . . ?
C58 C55 C57 111.0(3) . . ?
C55 C56 H56A 109.5 . . ?
C55 C56 H56B 109.5 . . ?
H56A C56 H56B 109.5 . . ?
C55 C56 H56C 109.5 . . ?
H56A C56 H56C 109.5 . . ?
H56B C56 H56C 109.5 . . ?
C55 C57 H57A 109.5 . . ?
C55 C57 H57B 109.5 . . ?
H57A C57 H57B 109.5 . . ?
C55 C57 H57C 109.5 . . ?
H57A C57 H57C 109.5 . . ?
H57B C57 H57C 109.5 . . ?
C55 C58 H58A 109.5 . . ?
C55 C58 H58B 109.5 . . ?
H58A C58 H58B 109.5 . . ?
C55 C58 H58C 109.5 . . ?
H58A C58 H58C 109.5 . . ?
H58B C58 H58C 109.5 . . ?

loop_
_geom_bond_atom_site_label_1
_geom_bond_atom_site_label_2
_geom_bond_distance
_geom_bond_site_symmetry_2
_geom_bond_publ_flag
Zr1 O5 1.945(2) . ?
Zr1 O4 1.947(2) . ?
Zr1 O3 2.047(2) . ?
Zr1 O2 2.050(2) . ?
Zr1 N7 2.425(3) . ?
Zr1 N6 2.438(3) . ?
O2 C21 1.391(4) . ?
O3 C17 1.415(4) . ?
O4 C24 1.412(4) . ?
O5 C28 1.412(4) . ?
N6 C8 1.479(4) . ?
N6 C16 1.489(4) . ?
N6 C11 1.493(4) . ?
N7 C12 1.486(5) . ?
N7 C20 1.497(4) . ?
N7 C15 1.496(5) . ?
C8 C9 1.531(5) . ?
C8 H8A 0.9900 . ?
C8 H8B 0.9900 . ?
C9 C10 1.525(6) . ?
C9 H9A 0.9900 . ?
C9 H9B 0.9900 . ?
C10 C11 1.534(5) . ?
C10 H10A 0.9900 . ?
C10 H10B 0.9900 . ?
C11 C12 1.549(5) . ?
C11 H11 1.0000 . ?
C12 C13 1.559(5) . ?
C12 H12 1.0000 . ?
C13 C14 1.521(7) . ?
C13 H13A 0.9900 . ?
C13 H13B 0.9900 . ?
C14 C15 1.517(6) . ?
C14 H14A 0.9900 . ?
C14 H14B 0.9900 . ?
C15 H15A 0.9900 . ?
C15 H15B 0.9900 . ?
C16 C17 1.551(4) . ?
C16 H16A 0.9900 . ?
C16 H16B 0.9900 . ?
C17 C18 1.527(5) . ?
C17 C19 1.534(5) . ?
C18 H18A 0.9800 . ?
C18 H18B 0.9800 . ?
C18 H18C 0.9800 . ?
C19 H19A 0.9800 . ?
C19 H19B 0.9800 . ?
C19 H19C 0.9800 . ?
C20 C21 1.580(5) . ?
C20 H20A 0.9900 . ?
C20 H20B 0.9900 . ?
C21 C23 1.525(5) . ?
C21 C22 1.530(5) . ?
C22 H22A 0.9800 . ?
C22 H22B 0.9800 . ?
C22 H22C 0.9800 . ?
C23 H23A 0.9800 . ?
C23 H23B 0.9800 . ?
C23 H23C 0.9800 . ?
C24 C27 1.505(5) . ?
C24 C26 1.524(5) . ?
C24 C25 1.531(5) . ?
C25 H25A 0.9800 . ?
C25 H25B 0.9800 . ?
C25 H25C 0.9800 . ?
C26 H26A 0.9800 . ?
C26 H26B 0.9800 . ?
C26 H26C 0.9800 . ?
C27 H27A 0.9800 . ?
C27 H27B 0.9800 . ?
C27 H27C 0.9800 . ?
C28 C30 1.524(5) . ?
C28 C29 1.526(5) . ?
C28 C31 1.530(5) . ?
C29 H29A 0.9800 . ?
C29 H29B 0.9800 . ?
C29 H29C 0.9800 . ?
C30 H30A 0.9800 . ?
C30 H30B 0.9800 . ?
C30 H30C 0.9800 . ?
C31 H31A 0.9800 . ?
C31 H31B 0.9800 . ?
C31 H31C 0.9800 . ?
Zr32 O35 1.949(2) . ?
Zr32 O36 1.9583(4) . ?
Zr32 O34 2.040(2) . ?
Zr32 O33 2.059(2) . ?
Zr32 N37 2.438(3) . ?
Zr32 N38 2.446(3) . ?
O33 C48 1.412(4) . ?
O34 C52 1.397(4) . ?
O35 C55 1.416(4) . ?
O36 Zr32 1.9583(4) 2_665 ?
N37 C39 1.489(4) . ?
N37 C47 1.492(4) . ?
N37 C42 1.492(4) . ?
N38 C46 1.488(4) . ?
N38 C43 1.492(4) . ?
N38 C51 1.503(4) . ?
C39 C40 1.529(5) . ?
C39 H39A 0.9900 . ?
C39 H39B 0.9900 . ?
C40 C41 1.528(5) . ?
C40 H40A 0.9900 . ?
C40 H40B 0.9900 . ?
C41 C42 1.546(4) . ?
C41 H41A 0.9900 . ?
C41 H41B 0.9900 . ?
C42 C43 1.541(4) . ?
C42 H42 1.0000 . ?
C43 C44 1.545(4) . ?
C43 H43 1.0000 . ?
C44 C45 1.527(5) . ?
C44 H44A 0.9900 . ?
C44 H44B 0.9900 . ?
C45 C46 1.534(4) . ?
C45 H45A 0.9900 . ?
C45 H45B 0.9900 . ?
C46 H46A 0.9900 . ?
C46 H46B 0.9900 . ?
C47 C48 1.556(5) . ?
C47 H47A 0.9900 . ?
C47 H47B 0.9900 . ?
C48 C49 1.515(5) . ?
C48 C50 1.539(4) . ?
C49 H49A 0.9800 . ?
C49 H49B 0.9800 . ?
C49 H49C 0.9800 . ?
C50 H50A 0.9800 . ?
C50 H50B 0.9800 . ?
C50 H50C 0.9800 . ?
C51 C52 1.566(5) . ?
C51 H51A 0.9900 . ?
C51 H51B 0.9900 . ?
C52 C54 1.523(4) . ?
C52 C53 1.528(5) . ?
C53 H53A 0.9800 . ?
C53 H53B 0.9800 . ?
C53 H53C 0.9800 . ?
C54 H54A 0.9800 . ?
C54 H54B 0.9800 . ?
C54 H54C 0.9800 . ?
C55 C56 1.514(5) . ?
C55 C58 1.514(6) . ?
C55 C57 1.523(5) . ?
C56 H56A 0.9800 . ?
C56 H56B 0.9800 . ?
C56 H56C 0.9800 . ?
C57 H57A 0.9800 . ?
C57 H57B 0.9800 . ?
C57 H57C 0.9800 . ?
C58 H58A 0.9800 . ?
C58 H58B 0.9800 . ?
C58 H58C 0.9800 . ?
